data_7717542
loop_
_publ_author_name
'Yakubovich, Olga Vsevolodovna'
'Kiriukhina, Galina'
'Volkov, Anatoly'
'Dimitrova, Olga'
'Chumakov, Ratibor'
'Shvanskaya, Larisa Victorovna'
'Vasiliev, Alexander'

_publ_section_title
;
 Rubidium vanadium(III) vanadyl(IV) phosphate,
 Rb3V3+(V4+O)(PO4)(H0.5PO4)2: crystal chemistry and low-dimensional
 magnetism
;
_journal_name_full 'Dalton Transactions'
_journal_paper_doi 10.1039/D4DT02719A
_journal_year 2024
_chemical_formula_sum 'H O13 P3 Rb3 V2'
_chemical_formula_weight 660.21
_space_group_crystal_system triclinic
_space_group_IT_number 2
_space_group_name_Hall '-P 1'
_space_group_name_H-M_alt 'P -1'
_atom_sites_solution_primary direct
_atom_sites_solution_secondary difmap
_audit_creation_method SHELXL-2014/7
_audit_update_record
;
2024-06-22 deposited with the CCDC.	2024-11-14 downloaded from the CCDC.
;
_cell_angle_alpha 105.823(13)
_cell_angle_beta 104.809(12)
_cell_angle_gamma 102.750(11)
_cell_formula_units_Z 4
_cell_length_a 9.6373(12)
_cell_length_b 12.2542(18)
_cell_length_c 12.3359(19)
_cell_measurement_reflns_used 1098
_cell_measurement_temperature 293(2)
_cell_measurement_theta_max 26.729
_cell_measurement_theta_min 3.443
_cell_volume 1287.3(4)
_computing_cell_refinement 'CrysAlisPro 1.171.42.49 (Rigaku OD, 2022)'
_computing_data_collection 'CrysAlisPro 1.171.42.49 (Rigaku OD, 2022)'
_computing_data_reduction 'CrysAlisPro 1.171.42.49 (Rigaku OD, 2022)'
_computing_molecular_graphics DIAMOND
_computing_structure_refinement 'SHELXL-2014/7 (Sheldrick, 2014)'
_computing_structure_solution SHELXT
_diffrn_ambient_temperature 293(2)
_diffrn_detector_area_resol_mean 16.063
_diffrn_measured_fraction_theta_full 0.998
_diffrn_measured_fraction_theta_max 0.998
_diffrn_measurement_device_type 'Xcalibur, Sapphire3'
_diffrn_measurement_method '\w scans'
_diffrn_radiation_type MoK\a
_diffrn_radiation_wavelength 0.71073
_diffrn_reflns_av_R_equivalents 0.075
_diffrn_reflns_av_unetI/netI 0.1965
_diffrn_reflns_Laue_measured_fraction_full 0.998
_diffrn_reflns_Laue_measured_fraction_max 0.998
_diffrn_reflns_limit_h_max 11
_diffrn_reflns_limit_h_min -11
_diffrn_reflns_limit_k_max 14
_diffrn_reflns_limit_k_min -14
_diffrn_reflns_limit_l_max 14
_diffrn_reflns_limit_l_min -14
_diffrn_reflns_number 7200
_diffrn_reflns_point_group_measured_fraction_full 0.998
_diffrn_reflns_point_group_measured_fraction_max 0.998
_diffrn_reflns_theta_full 24.998
_diffrn_reflns_theta_max 24.998
_diffrn_reflns_theta_min 2.967
_diffrn_source 'fine-focus sealed X-ray tube'
_exptl_absorpt_coefficient_mu 13.160
_exptl_absorpt_correction_T_max 1.000
_exptl_absorpt_correction_T_min 0.682
_exptl_absorpt_correction_type gaussian
_exptl_absorpt_process_details
;
CrysAlisPro 1.171.42.49 (Rigaku Oxford Diffraction, 2022)
Numerical absorption correction based on gaussian integration over
a multifaceted crystal model
Empirical absorption correction using spherical harmonics,
implemented in SCALE3 ABSPACK scaling algorithm
;
_exptl_crystal_colour green
_exptl_crystal_density_diffrn 3.406
_exptl_crystal_description prism
_exptl_crystal_F_000 1228
_exptl_crystal_size_max 0.123
_exptl_crystal_size_mid 0.099
_exptl_crystal_size_min 0.077
_exptl_transmission_factor_max 0.516
_exptl_transmission_factor_min 0.365
_refine_diff_density_max 1.642
_refine_diff_density_min -1.262
_refine_diff_density_rms 0.308
_refine_ls_extinction_method none
_refine_ls_goodness_of_fit_ref 0.946
_refine_ls_hydrogen_treatment undef
_refine_ls_matrix_type full
_refine_ls_number_parameters 302
_refine_ls_number_reflns 7200
_refine_ls_number_restraints 0
_refine_ls_restrained_S_all 0.946
_refine_ls_R_factor_all 0.1710
_refine_ls_R_factor_gt 0.0766
_refine_ls_shift/su_max 0.000
_refine_ls_shift/su_mean 0.000
_refine_ls_structure_factor_coef Fsqd
_refine_ls_weighting_details 'w=1/[\s^2^(Fo^2^)+(0.0500P)^2^] where P=(Fo^2^+2Fc^2^)/3'
_refine_ls_weighting_scheme calc
_refine_ls_wR_factor_gt 0.1376
_refine_ls_wR_factor_ref 0.1568
_reflns_Friedel_coverage 0.000
_reflns_number_gt 3131
_reflns_number_total 7200
_reflns_threshold_expression 'I > 2\s(I)'
_cod_data_source_file d4dt02719a2.cif
_cod_data_source_block shelx
_cod_depositor_comments
;
The following automatic conversions were performed:

data item '_atom_sites_solution_primary' value 'Direct' was changed
to 'direct' in accordance with the
/home/data/users/saulius/crontab/automatic-downloads/rss-feeds/RSC/lib/dictionaries/cif_core.dic
dictionary named 'cif_core.dic' version 2.4.2 last updated on
2011-04-26.

data item '_atom_sites_solution_secondary' value 'Difmap' was changed
to 'difmap' in accordance with the
/home/data/users/saulius/crontab/automatic-downloads/rss-feeds/RSC/lib/dictionaries/cif_core.dic
dictionary named 'cif_core.dic' version 2.4.2 last updated on
2011-04-26.

Automatic conversion script
Id: cif_fix_values 8170 2020-07-09 18:12:32Z antanas 
;
_cod_original_cell_volume 1287.3(3)
_cod_database_code 7717542
_shelx_shelxl_version_number 2014/7
_shelx_space_group_comment
;
The symmetry employed for this shelxl refinement is uniquely defined
by the following loop, which should always be used as a source of
symmetry information in preference to the above space-group names.
They are only intended as comments.
;
_shelx_estimated_absorpt_t_min 0.294
_shelx_estimated_absorpt_t_max 0.431
_exptl_absorpt_special_details
;    
Empirical correction (ABSPACK) includes:
- Absorption correction using spherical harmonics
- Frame scaling
;

loop_
_space_group_symop_operation_xyz
'x, y, z'
'-x, -y, -z'

loop_
_atom_site_label
_atom_site_type_symbol
_atom_site_fract_x
_atom_site_fract_y
_atom_site_fract_z
_atom_site_U_iso_or_equiv
_atom_site_adp_type
_atom_site_occupancy
_atom_site_site_symmetry_order
_atom_site_calc_flag
_atom_site_refinement_flags_posn
_atom_site_refinement_flags_adp
_atom_site_refinement_flags_occupancy
_atom_site_disorder_assembly
_atom_site_disorder_group
Rb1 Rb 0.7982(2) 0.8245(2) 0.5739(2) 0.0234(5) Uani 1 1 d . . . . .
Rb2 Rb 0.1640(2) 0.6622(2) 0.9151(2) 0.0256(5) Uani 1 1 d . . . . .
Rb3 Rb -0.2814(2) 0.61791(18) 1.00183(19) 0.0245(6) Uani 1 1 d . . . . .
Rb4 Rb -0.3000(2) 0.48463(18) 0.61223(19) 0.0236(6) Uani 1 1 d . . . . .
Rb5 Rb 0.7456(2) 0.99989(18) 1.12305(19) 0.0248(6) Uani 1 1 d . . . . .
Rb6 Rb 0.2844(2) 0.87606(18) 0.4891(2) 0.0293(6) Uani 1 1 d . . . . .
V1 V 1.1045(3) 0.9051(3) 1.1548(3) 0.0114(7) Uani 1 1 d . . . . .
V2 V 0.0588(3) 0.3950(3) 0.6369(3) 0.0099(7) Uani 1 1 d . . . . .
V3 V 0.4918(3) 0.7410(3) 0.7317(3) 0.0145(9) Uani 1 1 d . . . . .
V4 V -0.4899(4) 0.7313(3) 0.2066(3) 0.0181(9) Uani 1 1 d . . . . .
P1 P 0.1220(6) 0.6733(4) 0.6453(5) 0.0117(12) Uani 1 1 d . . . . .
P2 P -0.1187(6) 0.8549(4) 0.3204(4) 0.0098(12) Uani 1 1 d . . . . .
P3 P 0.8451(6) 0.8244(4) 0.8768(4) 0.0096(12) Uani 1 1 d . . . . .
P4 P -0.1536(6) 0.3489(5) 0.8127(5) 0.0142(13) Uani 1 1 d . . . . .
P5 P -0.3544(5) 0.5389(5) 0.2972(5) 0.0117(12) Uani 1 1 d . . . . .
P6 P 0.5974(6) 1.0318(5) 0.7942(5) 0.0182(14) Uani 1 1 d . . . . .
O1 O 0.0355(14) 0.5538(10) 0.6470(11) 0.020(2) Uani 1 1 d . . . . .
O2 O -0.3218(13) 0.2965(11) 0.7532(11) 0.019(2) Uani 1 1 d . . . . .
O3 O 0.2829(13) 0.7093(9) 0.7266(11) 0.012(2) Uani 1 1 d . . . . .
O4 O -0.0576(14) 0.7723(10) 0.3784(11) 0.017(2) Uani 1 1 d . . . . .
O5 O -0.0847(14) 0.2662(10) 0.8636(11) 0.017(2) Uani 1 1 d . . . . .
O6 O -0.2395(13) 0.5718(10) 0.4221(11) 0.015(2) Uani 1 1 d . . . . .
O7 O 0.1152(14) 0.6733(11) 0.5208(11) 0.022(2) Uani 1 1 d . . . . .
O8 O -0.2750(14) 0.7957(11) 0.2229(11) 0.024(3) Uani 1 1 d . . . . .
O9 O -0.0073(14) 0.9151(10) 0.2692(11) 0.017(2) Uani 1 1 d . . . . .
O10 O 0.6790(13) 0.7957(10) 0.8639(11) 0.012(2) Uani 1 1 d . . . . .
O11 O -0.4789(13) 0.4205(10) 0.2572(11) 0.019(2) Uani 1 1 d . . . . .
O12 O 0.8983(14) 0.9324(10) 0.8409(11) 0.020(2) Uani 1 1 d . . . . .
O13 O -0.2563(14) 0.5346(10) 0.2154(10) 0.015(2) Uani 1 1 d . . . . .
O14 O -0.0929(14) 0.3778(10) 0.7179(11) 0.017(2) Uani 1 1 d . . . . .
O15 O 0.6859(13) 1.0253(10) 0.7072(10) 0.015(2) Uani 1 1 d . . . . .
O16 O -0.1221(14) 0.4642(10) 0.9162(11) 0.019(2) Uani 1 1 d . . . . .
O17 O 0.9289(14) 0.8467(11) 1.0064(11) 0.022(2) Uani 1 1 d . . . . .
O18 O 0.4948(13) 0.9087(10) 0.7738(11) 0.019(2) Uani 1 1 d . . . . .
O19 O 0.0508(15) 0.7665(10) 0.6995(12) 0.021(2) Uani 1 1 d . . . . .
O20 O 0.8669(15) 0.7167(10) 0.7934(12) 0.021(2) Uani 1 1 d . . . . .
O21 O -0.1293(14) 0.9574(10) 0.4232(11) 0.019(2) Uani 1 1 d . . . . .
O22 O 0.5119(13) 0.7192(11) 0.6044(11) 0.019(2) Uani 1 1 d . . . . .
O23 O -0.5540(14) 0.6484(11) 0.0666(11) 0.024(3) Uani 1 1 d . . . . .
O24 O -0.4321(14) 0.6378(11) 0.3022(13) 0.028(3) Uani 1 1 d . . . . .
O25 O 0.4944(15) 1.1084(11) 0.7795(13) 0.028(3) Uani 1 1 d . . . . .
O26 O 0.7224(13) 1.0862(10) 0.9174(11) 0.015(2) Uani 1 1 d . . . . .

loop_
_atom_site_aniso_label
_atom_site_aniso_U_11
_atom_site_aniso_U_22
_atom_site_aniso_U_33
_atom_site_aniso_U_23
_atom_site_aniso_U_13
_atom_site_aniso_U_12
Rb1 0.0318(13) 0.0251(12) 0.0225(12) 0.0122(10) 0.0140(11) 0.0157(11)
Rb2 0.0377(13) 0.0238(12) 0.0203(12) 0.0088(10) 0.0118(11) 0.0152(11)
Rb3 0.0309(13) 0.0187(12) 0.0330(14) 0.0117(11) 0.0179(11) 0.0132(10)
Rb4 0.0216(12) 0.0226(12) 0.0277(13) 0.0105(10) 0.0068(10) 0.0085(10)
Rb5 0.0262(13) 0.0253(13) 0.0318(13) 0.0158(11) 0.0139(11) 0.0126(10)
Rb6 0.0293(13) 0.0228(13) 0.0376(14) 0.0123(11) 0.0134(11) 0.0069(10)
V1 0.0127(18) 0.0116(17) 0.0130(18) 0.0058(15) 0.0059(16) 0.0063(16)
V2 0.0093(17) 0.0125(17) 0.0126(18) 0.0073(14) 0.0056(15) 0.0061(15)
V3 0.013(2) 0.0139(19) 0.018(2) 0.0066(16) 0.0057(16) 0.0047(15)
V4 0.0125(19) 0.019(2) 0.033(2) 0.0161(17) 0.0106(17) 0.0100(16)
P1 0.016(3) 0.010(3) 0.018(3) 0.008(2) 0.011(2) 0.010(2)
P2 0.014(3) 0.008(3) 0.012(3) 0.005(2) 0.007(2) 0.008(2)
P3 0.013(3) 0.006(3) 0.013(3) 0.007(2) 0.005(2) 0.004(2)
P4 0.012(3) 0.014(3) 0.018(3) 0.006(3) 0.007(2) 0.006(2)
P5 0.010(3) 0.009(3) 0.019(3) 0.007(2) 0.005(2) 0.007(2)
P6 0.017(3) 0.009(3) 0.035(4) 0.010(3) 0.015(3) 0.006(2)
O1 0.016(5) 0.014(5) 0.031(6) 0.009(5) 0.012(5) 0.002(4)
O2 0.006(5) 0.031(6) 0.020(6) 0.007(5) 0.001(4) 0.006(4)
O3 0.009(5) 0.009(5) 0.024(5) 0.009(4) 0.007(4) 0.006(4)
O4 0.025(6) 0.007(5) 0.017(5) 0.002(4) 0.005(5) 0.004(4)
O5 0.025(6) 0.007(5) 0.017(5) 0.002(4) 0.005(5) 0.004(4)
O6 0.016(5) 0.016(5) 0.023(6) 0.013(5) 0.010(4) 0.012(4)
O7 0.021(6) 0.027(6) 0.019(6) 0.012(5) 0.004(5) 0.006(5)
O8 0.022(6) 0.031(6) 0.022(6) 0.009(5) 0.012(5) 0.010(5)
O9 0.021(5) 0.023(5) 0.020(6) 0.012(4) 0.016(5) 0.016(4)
O10 0.009(5) 0.009(5) 0.024(5) 0.009(4) 0.007(4) 0.006(4)
O11 0.016(5) 0.010(5) 0.034(6) 0.011(5) 0.009(5) 0.008(4)
O12 0.016(5) 0.014(5) 0.031(6) 0.009(5) 0.012(5) 0.002(4)
O13 0.016(5) 0.015(5) 0.014(5) 0.006(4) 0.000(4) 0.007(4)
O14 0.021(5) 0.023(5) 0.020(6) 0.012(4) 0.016(5) 0.016(4)
O15 0.016(5) 0.015(5) 0.014(5) 0.006(4) 0.000(4) 0.007(4)
O16 0.022(6) 0.013(5) 0.020(6) -0.002(4) 0.016(5) 0.003(4)
O17 0.021(6) 0.027(6) 0.019(6) 0.012(5) 0.004(5) 0.006(5)
O18 0.016(5) 0.010(5) 0.034(6) 0.011(5) 0.009(5) 0.008(4)
O19 0.031(6) 0.015(5) 0.028(6) 0.007(5) 0.020(5) 0.014(4)
O20 0.031(6) 0.015(5) 0.028(6) 0.007(5) 0.020(5) 0.014(4)
O21 0.022(6) 0.013(5) 0.020(6) -0.002(4) 0.016(5) 0.003(4)
O22 0.006(5) 0.031(6) 0.020(6) 0.007(5) 0.001(4) 0.006(4)
O23 0.022(6) 0.031(6) 0.022(6) 0.009(5) 0.012(5) 0.010(5)
O24 0.021(6) 0.025(6) 0.058(7) 0.025(5) 0.021(5) 0.021(5)
O25 0.021(6) 0.025(6) 0.058(7) 0.025(5) 0.021(5) 0.021(5)
O26 0.016(5) 0.016(5) 0.023(6) 0.013(5) 0.010(4) 0.012(4)

loop_
_atom_type_symbol
_atom_type_description
_atom_type_scat_dispersion_real
_atom_type_scat_dispersion_imag
_atom_type_scat_source
O O 0.0106 0.0060 'International Tables Vol C Tables 4.2.6.8 and 6.1.1.4'
P P 0.1023 0.0942 'International Tables Vol C Tables 4.2.6.8 and 6.1.1.4'
Rb Rb -0.9393 2.9676 'International Tables Vol C Tables 4.2.6.8 and 6.1.1.4'
V V 0.3005 0.5294 'International Tables Vol C Tables 4.2.6.8 and 6.1.1.4'
H H 0.0000 0.0000 'International Tables Vol C Tables 4.2.6.8 and 6.1.1.4'

loop_
_geom_angle_atom_site_label_1
_geom_angle_atom_site_label_2
_geom_angle_atom_site_label_3
_geom_angle
_geom_angle_site_symmetry_1
_geom_angle_site_symmetry_3
_geom_angle_publ_flag
O19 Rb1 O21 113.1(4) 1_655 1_655 ?
O19 Rb1 O22 114.3(4) 1_655 . ?
O21 Rb1 O22 132.3(4) 1_655 . ?
O19 Rb1 O12 65.3(4) 1_655 . ?
O21 Rb1 O12 123.3(3) 1_655 . ?
O22 Rb1 O12 82.1(3) . . ?
O19 Rb1 O6 74.9(3) 1_655 1_655 ?
O21 Rb1 O6 101.7(3) 1_655 1_655 ?
O22 Rb1 O6 85.6(3) . 1_655 ?
O12 Rb1 O6 128.2(4) . 1_655 ?
O19 Rb1 O4 80.8(4) 1_655 1_655 ?
O21 Rb1 O4 48.9(3) 1_655 1_655 ?
O22 Rb1 O4 136.3(3) . 1_655 ?
O12 Rb1 O4 138.2(3) . 1_655 ?
O6 Rb1 O4 57.8(3) 1_655 1_655 ?
O19 Rb1 O9 81.9(3) 1_655 2_676 ?
O21 Rb1 O9 69.6(3) 1_655 2_676 ?
O22 Rb1 O9 122.2(3) . 2_676 ?
O12 Rb1 O9 53.8(3) . 2_676 ?
O6 Rb1 O9 149.6(3) 1_655 2_676 ?
O4 Rb1 O9 99.7(3) 1_655 2_676 ?
O19 Rb1 O15 121.1(3) 1_655 . ?
O21 Rb1 O15 90.5(3) 1_655 . ?
O22 Rb1 O15 69.6(3) . . ?
O12 Rb1 O15 56.9(3) . . ?
O6 Rb1 O15 154.3(3) 1_655 . ?
O4 Rb1 O15 139.4(3) 1_655 . ?
O9 Rb1 O15 56.0(3) 2_676 . ?
O19 Rb1 O20 45.2(3) 1_655 . ?
O21 Rb1 O20 156.6(3) 1_655 . ?
O22 Rb1 O20 70.7(3) . . ?
O12 Rb1 O20 46.0(3) . . ?
O6 Rb1 O20 82.5(3) 1_655 . ?
O4 Rb1 O20 120.9(3) 1_655 . ?
O9 Rb1 O20 95.0(3) 2_676 . ?
O15 Rb1 O20 95.2(3) . . ?
O19 Rb1 O24 120.0(3) 1_655 1_655 ?
O21 Rb1 O24 78.2(3) 1_655 1_655 ?
O22 Rb1 O24 74.1(3) . 1_655 ?
O12 Rb1 O24 155.6(3) . 1_655 ?
O6 Rb1 O24 45.6(3) 1_655 1_655 ?
O4 Rb1 O24 63.5(3) 1_655 1_655 ?
O9 Rb1 O24 146.6(3) 2_676 1_655 ?
O15 Rb1 O24 117.3(3) . 1_655 ?
O20 Rb1 O24 118.3(3) . 1_655 ?
O19 Rb1 P2 103.6(3) 1_655 1_655 ?
O21 Rb1 P2 26.1(2) 1_655 1_655 ?
O22 Rb1 P2 131.4(3) . 1_655 ?
O12 Rb1 P2 143.5(2) . 1_655 ?
O6 Rb1 P2 75.7(2) 1_655 1_655 ?
O4 Rb1 P2 25.7(2) 1_655 1_655 ?
O9 Rb1 P2 91.3(2) 2_676 1_655 ?
O15 Rb1 P2 115.3(2) . 1_655 ?
O20 Rb1 P2 146.4(2) . 1_655 ?
O24 Rb1 P2 60.7(2) 1_655 1_655 ?
O19 Rb1 P3 60.4(3) 1_655 . ?
O21 Rb1 P3 147.4(2) 1_655 . ?
O22 Rb1 P3 67.0(3) . . ?
O12 Rb1 P3 24.2(2) . . ?
O6 Rb1 P3 106.4(3) 1_655 . ?
O4 Rb1 P3 141.1(3) 1_655 . ?
O9 Rb1 P3 77.7(2) 2_676 . ?
O15 Rb1 P3 70.9(2) . . ?
O20 Rb1 P3 24.8(2) . . ?
O24 Rb1 P3 133.9(2) 1_655 . ?
P2 Rb1 P3 161.39(13) 1_655 . ?
O23 Rb2 O13 68.9(3) 1_656 2_566 ?
O23 Rb2 O16 65.7(4) 1_656 2_567 ?
O13 Rb2 O16 88.9(3) 2_566 2_567 ?
O23 Rb2 O26 83.0(3) 1_656 2_677 ?
O13 Rb2 O26 143.9(3) 2_566 2_677 ?
O16 Rb2 O26 99.9(3) 2_567 2_677 ?
O23 Rb2 O3 96.3(3) 1_656 . ?
O13 Rb2 O3 65.9(3) 2_566 . ?
O16 Rb2 O3 153.7(3) 2_567 . ?
O26 Rb2 O3 96.6(3) 2_677 . ?
O23 Rb2 O5 87.0(3) 1_656 2_567 ?
O13 Rb2 O5 137.8(4) 2_566 2_567 ?
O16 Rb2 O5 49.0(3) 2_567 2_567 ?
O26 Rb2 O5 58.2(3) 2_677 2_567 ?
O3 Rb2 O5 154.1(3) . 2_567 ?
O23 Rb2 O1 125.6(4) 1_656 . ?
O13 Rb2 O1 59.5(3) 2_566 . ?
O16 Rb2 O1 125.6(3) 2_567 . ?
O26 Rb2 O1 132.3(4) 2_677 . ?
O3 Rb2 O1 48.6(3) . . ?
O5 Rb2 O1 144.0(3) 2_567 . ?
O23 Rb2 O20 169.6(3) 1_656 1_455 ?
O13 Rb2 O20 121.6(3) 2_566 1_455 ?
O16 Rb2 O20 112.2(4) 2_567 1_455 ?
O26 Rb2 O20 87.4(3) 2_677 1_455 ?
O3 Rb2 O20 88.8(3) . 1_455 ?
O5 Rb2 O20 84.5(3) 2_567 1_455 ?
O1 Rb2 O20 64.3(3) . 1_455 ?
O23 Rb2 O16 109.3(4) 1_656 . ?
O13 Rb2 O16 88.9(3) 2_566 . ?
O16 Rb2 O16 46.9(4) 2_567 . ?
O26 Rb2 O16 122.5(3) 2_677 . ?
O3 Rb2 O16 134.7(3) . . ?
O5 Rb2 O16 66.4(3) 2_567 . ?
O1 Rb2 O16 86.4(3) . . ?
O20 Rb2 O16 72.6(3) 1_455 . ?
O23 Rb2 P1 122.1(3) 1_656 . ?
O13 Rb2 P1 72.7(3) 2_566 . ?
O16 Rb2 P1 153.1(2) 2_567 . ?
O26 Rb2 P1 106.5(3) 2_677 . ?
O3 Rb2 P1 27.2(2) . . ?
O5 Rb2 P1 147.1(3) 2_567 . ?
O1 Rb2 P1 27.5(2) . . ?
O20 Rb2 P1 64.7(2) 1_455 . ?
O16 Rb2 P1 111.6(2) . . ?
O23 Rb2 O19 139.2(3) 1_656 . ?
O13 Rb2 O19 99.6(3) 2_566 . ?
O16 Rb2 O19 155.0(3) 2_567 . ?
O26 Rb2 O19 86.9(3) 2_677 . ?
O3 Rb2 O19 45.8(3) . . ?
O5 Rb2 O19 120.3(3) 2_567 . ?
O1 Rb2 O19 45.8(3) . . ?
O20 Rb2 O19 43.7(3) 1_455 . ?
O16 Rb2 O19 109.4(3) . . ?
P1 Rb2 O19 27.1(2) . . ?
O23 Rb2 P4 66.4(3) 1_656 2_567 ?
O13 Rb2 P4 112.3(3) 2_566 2_567 ?
O16 Rb2 P4 26.5(2) 2_567 2_567 ?
O26 Rb2 P4 73.6(3) 2_677 2_567 ?
O3 Rb2 P4 160.7(2) . 2_567 ?
O5 Rb2 P4 26.2(3) 2_567 2_567 ?
O1 Rb2 P4 148.8(2) . 2_567 ?
O20 Rb2 P4 106.9(3) 1_455 2_567 ?
O16 Rb2 P4 62.7(2) . 2_567 ?
P1 Rb2 P4 171.51(14) . 2_567 ?
O19 Rb2 P4 146.3(2) . 2_567 ?
O16 Rb3 O8 142.0(4) . 1_556 ?
O16 Rb3 O23 149.0(3) . 1_556 ?
O8 Rb3 O23 54.7(3) 1_556 1_556 ?
O16 Rb3 O13 89.7(4) . 1_556 ?
O8 Rb3 O13 64.8(3) 1_556 1_556 ?
O23 Rb3 O13 76.4(4) 1_556 1_556 ?
O16 Rb3 O17 96.5(4) . 1_455 ?
O8 Rb3 O17 78.3(3) 1_556 1_455 ?
O23 Rb3 O17 114.3(4) 1_556 1_455 ?
O13 Rb3 O17 124.6(3) 1_556 1_455 ?
O16 Rb3 O23 65.7(3) . 2_466 ?
O8 Rb3 O23 120.7(3) 1_556 2_466 ?
O23 Rb3 O23 83.3(4) 1_556 2_466 ?
O13 Rb3 O23 66.2(3) 1_556 2_466 ?
O17 Rb3 O23 160.3(3) 1_455 2_466 ?
O16 Rb3 O10 113.0(4) . 1_455 ?
O8 Rb3 O10 90.5(3) 1_556 1_455 ?
O23 Rb3 O10 87.7(3) 1_556 1_455 ?
O13 Rb3 O10 155.2(3) 1_556 1_455 ?
O17 Rb3 O10 46.0(3) 1_455 1_455 ?
O23 Rb3 O10 131.4(3) 2_466 1_455 ?
O16 Rb3 O11 97.6(3) . 2_466 ?
O8 Rb3 O11 120.0(3) 1_556 2_466 ?
O23 Rb3 O11 78.2(3) 1_556 2_466 ?
O13 Rb3 O11 141.4(3) 1_556 2_466 ?
O17 Rb3 O11 92.3(3) 1_455 2_466 ?
O23 Rb3 O11 82.4(3) 2_466 2_466 ?
O10 Rb3 O11 49.0(3) 1_455 2_466 ?
O16 Rb3 O5 67.6(3) . 2_567 ?
O8 Rb3 O5 80.6(3) 1_556 2_567 ?
O23 Rb3 O5 135.1(3) 1_556 2_567 ?
O13 Rb3 O5 81.6(3) 1_556 2_567 ?
O17 Rb3 O5 51.6(3) 1_455 2_567 ?
O23 Rb3 O5 122.2(3) 2_466 2_567 ?
O10 Rb3 O5 97.2(3) 1_455 2_567 ?
O11 Rb3 O5 136.1(3) 2_466 2_567 ?
O16 Rb3 P3 94.4(3) . 1_455 ?
O8 Rb3 P3 95.8(3) 1_556 1_455 ?
O23 Rb3 P3 111.4(3) 1_556 1_455 ?
O13 Rb3 P3 150.5(2) 1_556 1_455 ?
O17 Rb3 P3 25.9(2) 1_455 1_455 ?
O23 Rb3 P3 141.2(3) 2_466 1_455 ?
O10 Rb3 P3 26.0(2) 1_455 1_455 ?
O11 Rb3 P3 67.0(2) 2_466 1_455 ?
O5 Rb3 P3 73.1(2) 2_567 1_455 ?
O16 Rb3 O20 71.5(3) . 1_455 ?
O8 Rb3 O20 119.9(3) 1_556 1_455 ?
O23 Rb3 O20 129.0(3) 1_556 1_455 ?
O13 Rb3 O20 153.3(3) 1_556 1_455 ?
O17 Rb3 O20 43.4(3) 1_455 1_455 ?
O23 Rb3 O20 118.9(3) 2_466 1_455 ?
O10 Rb3 O20 42.3(3) 1_455 1_455 ?
O11 Rb3 O20 62.2(3) 2_466 1_455 ?
O5 Rb3 O20 73.9(3) 2_567 1_455 ?
P3 Rb3 O20 24.9(2) 1_455 1_455 ?
O16 Rb3 V4 152.7(3) . 1_556 ?
O8 Rb3 V4 31.4(2) 1_556 1_556 ?
O23 Rb3 V4 24.4(2) 1_556 1_556 ?
O13 Rb3 V4 63.6(2) 1_556 1_556 ?
O17 Rb3 V4 103.3(3) 1_455 1_556 ?
O23 Rb3 V4 96.3(2) 2_466 1_556 ?
O10 Rb3 V4 94.4(2) 1_455 1_556 ?
O11 Rb3 V4 100.3(2) 2_466 1_556 ?
O5 Rb3 V4 110.9(2) 2_567 1_556 ?
P3 Rb3 V4 111.62(11) 1_455 1_556 ?
O20 Rb3 V4 135.5(2) 1_455 1_556 ?
O14 Rb4 O20 91.9(4) . 1_455 ?
O14 Rb4 O6 116.8(4) . . ?
O20 Rb4 O6 91.4(3) 1_455 . ?
O14 Rb4 O22 102.2(3) . 2_566 ?
O20 Rb4 O22 165.6(4) 1_455 2_566 ?
O6 Rb4 O22 79.8(3) . 2_566 ?
O14 Rb4 O1 54.7(3) . . ?
O20 Rb4 O1 67.4(3) 1_455 . ?
O6 Rb4 O1 69.2(4) . . ?
O22 Rb4 O1 118.8(3) 2_566 . ?
O14 Rb4 O11 121.2(3) . 2_466 ?
O20 Rb4 O11 71.1(3) 1_455 2_466 ?
O6 Rb4 O11 119.4(3) . 2_466 ?
O22 Rb4 O11 103.2(3) 2_566 2_466 ?
O1 Rb4 O11 138.0(3) . 2_466 ?
O14 Rb4 O2 45.9(3) . . ?
O20 Rb4 O2 106.1(3) 1_455 . ?
O6 Rb4 O2 154.6(3) . . ?
O22 Rb4 O2 86.1(3) 2_566 . ?
O1 Rb4 O2 100.2(3) . . ?
O11 Rb4 O2 84.3(3) 2_466 . ?
O14 Rb4 O24 94.1(3) . 2_466 ?
O20 Rb4 O24 107.2(3) 1_455 2_466 ?
O6 Rb4 O24 143.6(4) . 2_466 ?
O22 Rb4 O24 75.0(3) 2_566 2_466 ?
O1 Rb4 O24 146.8(4) . 2_466 ?
O11 Rb4 O24 45.1(3) 2_466 2_466 ?
O2 Rb4 O24 48.3(3) . 2_466 ?
O14 Rb4 O7 53.1(3) . 2_566 ?
O20 Rb4 O7 119.0(3) 1_455 2_566 ?
O6 Rb4 O7 70.9(3) . 2_566 ?
O22 Rb4 O7 69.0(3) 2_566 2_566 ?
O1 Rb4 O7 51.6(3) . 2_566 ?
O11 Rb4 O7 166.6(3) 2_466 2_566 ?
O2 Rb4 O7 84.3(3) . 2_566 ?
O24 Rb4 O7 121.5(3) 2_466 2_566 ?
O14 Rb4 P4 25.0(3) . . ?
O20 Rb4 P4 89.8(3) 1_455 . ?
O6 Rb4 P4 141.8(3) . . ?
O22 Rb4 P4 104.3(3) 2_566 . ?
O1 Rb4 P4 76.2(3) . . ?
O11 Rb4 P4 97.1(2) 2_466 . ?
O2 Rb4 P4 25.2(2) . . ?
O24 Rb4 P4 71.0(3) 2_466 . ?
O7 Rb4 P4 75.2(2) 2_566 . ?
O14 Rb4 P5 115.5(3) . 2_466 ?
O20 Rb4 P5 93.9(3) 1_455 2_466 ?
O6 Rb4 P5 127.2(3) . 2_466 ?
O22 Rb4 P5 82.7(3) 2_566 2_466 ?
O1 Rb4 P5 156.9(3) . 2_466 ?
O11 Rb4 P5 23.7(2) 2_466 2_466 ?
O2 Rb4 P5 70.9(2) . 2_466 ?
O24 Rb4 P5 24.3(2) 2_466 2_466 ?
O7 Rb4 P5 143.5(2) 2_566 2_466 ?
P4 Rb4 P5 90.80(13) . 2_466 ?
O14 Rb4 V2 30.3(2) . . ?
O20 Rb4 V2 91.7(3) 1_455 . ?
O6 Rb4 V2 86.5(3) . . ?
O22 Rb4 V2 99.1(2) 2_566 . ?
O1 Rb4 V2 31.0(2) . . ?
O11 Rb4 V2 148.3(2) 2_466 . ?
O2 Rb4 V2 74.9(2) . . ?
O24 Rb4 V2 122.8(2) 2_466 . ?
O7 Rb4 V2 32.1(2) 2_566 . ?
P4 Rb4 V2 55.25(11) . . ?
P5 Rb4 V2 145.58(12) 2_466 . ?
O19 Rb5 O26 93.5(4) 2_677 . ?
O19 Rb5 O8 113.6(4) 2_677 1_656 ?
O26 Rb5 O8 150.4(3) . 1_656 ?
O19 Rb5 O25 110.1(4) 2_677 2_677 ?
O26 Rb5 O25 132.1(4) . 2_677 ?
O8 Rb5 O25 50.7(3) 1_656 2_677 ?
O19 Rb5 O9 80.3(3) 2_677 1_656 ?
O26 Rb5 O9 133.0(3) . 1_656 ?
O8 Rb5 O9 47.4(3) 1_656 1_656 ?
O25 Rb5 O9 92.8(3) 2_677 1_656 ?
O19 Rb5 O17 111.2(3) 2_677 . ?
O26 Rb5 O17 84.2(3) . . ?
O8 Rb5 O17 75.2(3) 1_656 . ?
O25 Rb5 O17 121.3(3) 2_677 . ?
O9 Rb5 O17 56.3(3) 1_656 . ?
O19 Rb5 O18 81.3(3) 2_677 2_677 ?
O26 Rb5 O18 101.9(3) . 2_677 ?
O8 Rb5 O18 94.2(3) 1_656 2_677 ?
O25 Rb5 O18 45.6(3) 2_677 2_677 ?
O9 Rb5 O18 122.7(3) 1_656 2_677 ?
O17 Rb5 O18 165.9(3) . 2_677 ?
O19 Rb5 O12 61.4(3) 2_677 2_777 ?
O26 Rb5 O12 84.5(3) . 2_777 ?
O8 Rb5 O12 97.6(3) 1_656 2_777 ?
O25 Rb5 O12 143.3(4) 2_677 2_777 ?
O9 Rb5 O12 51.5(3) 1_656 2_777 ?
O17 Rb5 O12 49.9(3) . 2_777 ?
O18 Rb5 O12 142.6(3) 2_677 2_777 ?
O19 Rb5 O10 145.3(3) 2_677 . ?
O26 Rb5 O10 64.4(3) . . ?
O8 Rb5 O10 86.1(3) 1_656 . ?
O25 Rb5 O10 104.5(3) 2_677 . ?
O9 Rb5 O10 95.3(3) 1_656 . ?
O17 Rb5 O10 44.0(3) . . ?
O18 Rb5 O10 127.4(3) 2_677 . ?
O12 Rb5 O10 88.8(3) 2_777 . ?
O19 Rb5 P2 90.2(3) 2_677 1_656 ?
O26 Rb5 P2 156.5(3) . 1_656 ?
O8 Rb5 P2 25.6(2) 1_656 1_656 ?
O25 Rb5 P2 67.2(3) 2_677 1_656 ?
O9 Rb5 P2 25.6(2) 1_656 1_656 ?
O17 Rb5 P2 72.9(2) . 1_656 ?
O18 Rb5 P2 101.6(3) 2_677 1_656 ?
O12 Rb5 P2 77.0(3) 2_777 1_656 ?
O10 Rb5 P2 100.6(2) . 1_656 ?
O19 Rb5 P6 102.4(3) 2_677 2_677 ?
O26 Rb5 P6 112.3(3) . 2_677 ?
O8 Rb5 P6 74.7(3) 1_656 2_677 ?
O25 Rb5 P6 24.0(3) 2_677 2_677 ?
O9 Rb5 P6 114.5(2) 1_656 2_677 ?
O17 Rb5 P6 141.6(2) . 2_677 ?
O18 Rb5 P6 24.4(2) 2_677 2_677 ?
O12 Rb5 P6 158.3(3) 2_777 2_677 ?
O10 Rb5 P6 110.5(2) . 2_677 ?
P2 Rb5 P6 89.38(13) 1_656 2_677 ?
O19 Rb5 P3 123.1(3) 2_677 . ?
O26 Rb5 P3 64.6(2) . . ?
O8 Rb5 P3 89.6(2) 1_656 . ?
O25 Rb5 P3 123.8(3) 2_677 . ?
O9 Rb5 P3 80.1(2) 1_656 . ?
O17 Rb5 P3 24.0(2) . . ?
O18 Rb5 P3 151.1(2) 2_677 . ?
O12 Rb5 P3 64.6(2) 2_777 . ?
O10 Rb5 P3 24.2(2) . . ?
P2 Rb5 P3 94.18(13) 1_656 . ?
P6 Rb5 P3 134.28(13) 2_677 . ?
O7 Rb6 O21 98.2(4) . 2_576 ?
O7 Rb6 O15 140.4(3) . 2_676 ?
O21 Rb6 O15 92.1(4) 2_576 2_676 ?
O7 Rb6 O4 56.9(4) . . ?
O21 Rb6 O4 67.2(3) 2_576 . ?
O15 Rb6 O4 93.4(3) 2_676 . ?
O7 Rb6 O14 54.2(3) . 2_566 ?
O21 Rb6 O14 119.8(3) 2_576 2_566 ?
O15 Rb6 O14 87.5(3) 2_676 2_566 ?
O4 Rb6 O14 52.8(3) . 2_566 ?
O7 Rb6 O2 90.9(3) . 2_566 ?
O21 Rb6 O2 144.7(4) 2_576 2_566 ?
O15 Rb6 O2 61.1(3) 2_676 2_566 ?
O4 Rb6 O2 90.4(3) . 2_566 ?
O14 Rb6 O2 43.3(3) 2_566 2_566 ?
O7 Rb6 O18 78.6(3) . . ?
O21 Rb6 O18 92.8(3) 2_576 . ?
O15 Rb6 O18 139.2(3) 2_676 . ?
O4 Rb6 O18 125.6(3) . . ?
O14 Rb6 O18 123.9(3) 2_566 . ?
O2 Rb6 O18 122.5(3) 2_566 . ?
O7 Rb6 O22 67.5(3) . . ?
O21 Rb6 O22 137.7(3) 2_576 . ?
O15 Rb6 O22 125.0(3) 2_676 . ?
O4 Rb6 O22 122.7(3) . . ?
O14 Rb6 O22 84.9(3) 2_566 . ?
O2 Rb6 O22 77.2(3) 2_566 . ?
O18 Rb6 O22 46.4(3) . . ?
O7 Rb6 O9 100.0(3) . . ?
O21 Rb6 O9 62.9(3) 2_576 . ?
O15 Rb6 O9 51.8(3) 2_676 . ?
O4 Rb6 O9 43.7(3) . . ?
O14 Rb6 O9 70.7(3) 2_566 . ?
O2 Rb6 O9 82.0(3) 2_566 . ?
O18 Rb6 O9 155.4(3) . . ?
O22 Rb6 O9 155.3(3) . . ?
O7 Rb6 O25 109.4(3) . . ?
O21 Rb6 O25 64.0(3) 2_576 . ?
O15 Rb6 O25 109.5(3) 2_676 . ?
O4 Rb6 O25 126.1(3) . . ?
O14 Rb6 O25 162.7(3) 2_566 . ?
O2 Rb6 O25 143.5(3) 2_566 . ?
O18 Rb6 O25 40.0(3) . . ?
O22 Rb6 O25 82.9(3) . . ?
O9 Rb6 O25 121.8(3) . . ?
O7 Rb6 P4 78.3(3) . 2_566 ?
O21 Rb6 P4 125.9(3) 2_576 2_566 ?
O15 Rb6 P4 64.9(2) 2_676 2_566 ?
O4 Rb6 P4 66.3(2) . 2_566 ?
O14 Rb6 P4 24.4(2) 2_566 2_566 ?
O2 Rb6 P4 24.1(2) 2_566 2_566 ?
O18 Rb6 P4 137.2(2) . 2_566 ?
O22 Rb6 P4 91.3(2) . 2_566 ?
O9 Rb6 P4 64.7(2) . 2_566 ?
O25 Rb6 P4 167.4(2) . 2_566 ?
O7 Rb6 V2 32.2(3) . 2_566 ?
O21 Rb6 V2 95.0(2) 2_576 2_566 ?
O15 Rb6 V2 109.1(2) 2_676 2_566 ?
O4 Rb6 V2 32.2(2) . 2_566 ?
O14 Rb6 V2 31.8(2) 2_566 2_566 ?
O2 Rb6 V2 75.0(2) 2_566 2_566 ?
O18 Rb6 V2 110.8(2) . 2_566 ?
O22 Rb6 V2 91.4(2) . 2_566 ?
O9 Rb6 V2 70.3(2) . 2_566 ?
O25 Rb6 V2 136.3(2) . 2_566 ?
P4 Rb6 V2 54.64(10) 2_566 2_566 ?
O17 V1 O9 97.8(6) . 1_656 ?
O17 V1 O12 85.9(5) . 2_777 ?
O9 V1 O12 88.9(5) 1_656 2_777 ?
O17 V1 O5 87.9(5) . 2_667 ?
O9 V1 O5 90.6(5) 1_656 2_667 ?
O12 V1 O5 173.7(5) 2_777 2_667 ?
O17 V1 O26 99.7(5) . 2_777 ?
O9 V1 O26 162.5(5) 1_656 2_777 ?
O12 V1 O26 92.2(5) 2_777 2_777 ?
O5 V1 O26 90.2(5) 2_667 2_777 ?
O17 V1 O15 169.5(5) . 2_777 ?
O9 V1 O15 92.3(5) 1_656 2_777 ?
O12 V1 O15 91.4(5) 2_777 2_777 ?
O5 V1 O15 94.9(5) 2_667 2_777 ?
O26 V1 O15 70.2(5) 2_777 2_777 ?
O17 V1 P6 134.8(4) . 2_777 ?
O9 V1 P6 127.3(4) 1_656 2_777 ?
O12 V1 P6 91.6(4) 2_777 2_777 ?
O5 V1 P6 93.7(4) 2_667 2_777 ?
O26 V1 P6 35.2(4) 2_777 2_777 ?
O15 V1 P6 35.0(3) 2_777 2_777 ?
O17 V1 Rb1 127.6(4) . 2_777 ?
O9 V1 Rb1 56.6(4) 1_656 2_777 ?
O12 V1 Rb1 52.7(4) 2_777 2_777 ?
O5 V1 Rb1 131.4(4) 2_667 2_777 ?
O26 V1 Rb1 111.2(3) 2_777 2_777 ?
O15 V1 Rb1 56.7(3) 2_777 2_777 ?
P6 V1 Rb1 82.98(15) 2_777 2_777 ?
O17 V1 Rb2 70.9(4) . 1_655 ?
O9 V1 Rb2 138.1(4) 1_656 1_655 ?
O12 V1 Rb2 128.5(4) 2_777 1_655 ?
O5 V1 Rb2 50.0(4) 2_667 1_655 ?
O26 V1 Rb2 50.2(3) 2_777 1_655 ?
O15 V1 Rb2 103.3(4) 2_777 1_655 ?
P6 V1 Rb2 75.90(15) 2_777 1_655 ?
Rb1 V1 Rb2 158.82(10) 2_777 1_655 ?
O17 V1 Rb5 55.1(4) . . ?
O9 V1 Rb5 54.7(4) 1_656 . ?
O12 V1 Rb5 57.0(4) 2_777 . ?
O5 V1 Rb5 117.9(4) 2_667 . ?
O26 V1 Rb5 138.3(4) 2_777 . ?
O15 V1 Rb5 130.8(4) 2_777 . ?
P6 V1 Rb5 148.29(17) 2_777 . ?
Rb1 V1 Rb5 74.18(8) 2_777 . ?
Rb2 V1 Rb5 125.80(9) 1_655 . ?
O17 V1 Rb3 45.4(4) . 1_655 ?
O9 V1 Rb3 72.6(4) 1_656 1_655 ?
O12 V1 Rb3 121.8(4) 2_777 1_655 ?
O5 V1 Rb3 52.2(4) 2_667 1_655 ?
O26 V1 Rb3 120.8(3) 2_777 1_655 ?
O15 V1 Rb3 142.2(4) 2_777 1_655 ?
P6 V1 Rb3 143.30(17) 2_777 1_655 ?
Rb1 V1 Rb3 128.07(10) 2_777 1_655 ?
Rb2 V1 Rb3 71.39(7) 1_655 1_655 ?
Rb5 V1 Rb3 67.77(6) . 1_655 ?
O17 V1 Rb6 146.1(4) . 1_656 ?
O9 V1 Rb6 58.8(4) 1_656 1_656 ?
O12 V1 Rb6 115.1(4) 2_777 1_656 ?
O5 V1 Rb6 69.8(4) 2_667 1_656 ?
O26 V1 Rb6 105.3(4) 2_777 1_656 ?
O15 V1 Rb6 43.5(3) 2_777 1_656 ?
P6 V1 Rb6 73.76(15) 2_777 1_656 ?
Rb1 V1 Rb6 62.78(7) 2_777 1_656 ?
Rb2 V1 Rb6 108.80(10) 1_655 1_656 ?
Rb5 V1 Rb6 112.88(9) . 1_656 ?
Rb3 V1 Rb6 101.40(9) 1_655 1_656 ?
O14 V2 O1 86.5(5) . . ?
O14 V2 O4 88.9(5) . 2_566 ?
O1 V2 O4 173.7(5) . 2_566 ?
O14 V2 O7 87.8(5) . 2_566 ?
O1 V2 O7 87.3(5) . 2_566 ?
O4 V2 O7 88.2(5) 2_566 2_566 ?
O14 V2 O6 171.4(5) . 2_566 ?
O1 V2 O6 92.0(5) . 2_566 ?
O4 V2 O6 93.2(5) 2_566 2_566 ?
O7 V2 O6 100.6(5) 2_566 2_566 ?
O14 V2 O13 100.0(5) . 2_566 ?
O1 V2 O13 93.5(5) . 2_566 ?
O4 V2 O13 91.5(5) 2_566 2_566 ?
O7 V2 O13 172.2(5) 2_566 2_566 ?
O6 V2 O13 71.6(5) 2_566 2_566 ?
O14 V2 P5 136.0(4) . 2_566 ?
O1 V2 P5 97.2(4) . 2_566 ?
O4 V2 P5 89.1(4) 2_566 2_566 ?
O7 V2 P5 136.0(4) 2_566 2_566 ?
O6 V2 P5 35.8(4) 2_566 2_566 ?
O13 V2 P5 36.2(4) 2_566 2_566 ?
O14 V2 Rb6 58.9(4) . 2_566 ?
O1 V2 Rb6 119.9(4) . 2_566 ?
O4 V2 Rb6 53.9(4) 2_566 2_566 ?
O7 V2 Rb6 48.2(4) 2_566 2_566 ?
O6 V2 Rb6 128.6(3) 2_566 2_566 ?
O13 V2 Rb6 136.4(4) 2_566 2_566 ?
P5 V2 Rb6 142.41(18) 2_566 2_566 ?
O14 V2 Rb2 68.8(4) . . ?
O1 V2 Rb2 52.6(4) . . ?
O4 V2 Rb2 129.2(4) 2_566 . ?
O7 V2 Rb2 133.2(4) 2_566 . ?
O6 V2 Rb2 103.6(3) 2_566 . ?
O13 V2 Rb2 51.6(4) 2_566 . ?
P5 V2 Rb2 78.91(14) 2_566 . ?
Rb6 V2 Rb2 127.68(10) 2_566 . ?
O14 V2 Rb4 46.8(4) . . ?
O1 V2 Rb4 52.3(4) . . ?
O4 V2 Rb4 121.5(4) 2_566 . ?
O7 V2 Rb4 59.8(4) 2_566 . ?
O6 V2 Rb4 136.8(4) 2_566 . ?
O13 V2 Rb4 126.3(4) 2_566 . ?
P5 V2 Rb4 148.32(17) 2_566 . ?
Rb6 V2 Rb4 69.22(7) 2_566 . ?
Rb2 V2 Rb4 75.27(8) . . ?
O14 V2 Rb1 135.8(4) . 2_666 ?
O1 V2 Rb1 132.8(4) . 2_666 ?
O4 V2 Rb1 50.1(4) 2_566 2_666 ?
O7 V2 Rb1 76.9(4) 2_566 2_666 ?
O6 V2 Rb1 49.4(3) 2_566 2_666 ?
O13 V2 Rb1 97.0(4) 2_566 2_666 ?
P5 V2 Rb1 68.09(14) 2_566 2_666 ?
Rb6 V2 Rb1 80.99(8) 2_566 2_666 ?
Rb2 V2 Rb1 146.86(9) . 2_666 ?
Rb4 V2 Rb1 136.66(10) . 2_666 ?
O22 V3 O10 114.3(6) . . ?
O22 V3 O3 114.2(6) . . ?
O10 V3 O3 131.5(5) . . ?
O22 V3 O18 100.0(6) . . ?
O10 V3 O18 87.1(5) . . ?
O3 V3 O18 84.2(5) . . ?
O22 V3 O11 99.5(6) . 2_566 ?
O10 V3 O11 85.2(5) . 2_566 ?
O3 V3 O11 87.5(5) . 2_566 ?
O18 V3 O11 160.5(5) . 2_566 ?
O22 V3 Rb1 37.8(4) . . ?
O10 V3 Rb1 78.4(4) . . ?
O3 V3 Rb1 148.1(4) . . ?
O18 V3 Rb1 87.1(4) . . ?
O11 V3 Rb1 108.8(4) 2_566 . ?
O22 V3 Rb4 38.6(4) . 2_566 ?
O10 V3 Rb4 140.1(4) . 2_566 ?
O3 V3 Rb4 82.9(4) . 2_566 ?
O18 V3 Rb4 120.4(4) . 2_566 ?
O11 V3 Rb4 75.8(4) 2_566 2_566 ?
Rb1 V3 Rb4 75.14(7) . 2_566 ?
O22 V3 Rb6 57.3(5) . . ?
O10 V3 Rb6 136.2(4) . . ?
O3 V3 Rb6 73.4(4) . . ?
O18 V3 Rb6 56.8(4) . . ?
O11 V3 Rb6 136.7(4) 2_566 . ?
Rb1 V3 Rb6 76.11(7) . . ?
Rb4 V3 Rb6 63.72(7) 2_566 . ?
O22 V3 Rb4 61.3(5) . 1_655 ?
O10 V3 Rb4 78.9(4) . 1_655 ?
O3 V3 Rb4 126.5(3) . 1_655 ?
O18 V3 Rb4 147.8(4) . 1_655 ?
O11 V3 Rb4 47.0(4) 2_566 1_655 ?
Rb1 V3 Rb4 61.87(6) . 1_655 ?
Rb4 V3 Rb4 62.47(7) 2_566 1_655 ?
Rb6 V3 Rb4 117.67(9) . 1_655 ?
O23 V4 O24 109.4(6) . . ?
O23 V4 O25 109.1(7) . 2_576 ?
O24 V4 O25 141.5(6) . 2_576 ?
O23 V4 O8 98.7(6) . . ?
O24 V4 O8 89.0(6) . . ?
O25 V4 O8 84.5(5) 2_576 . ?
O23 V4 O2 100.6(6) . 2_466 ?
O24 V4 O2 85.7(5) . 2_466 ?
O25 V4 O2 88.3(5) 2_576 2_466 ?
O8 V4 O2 160.7(5) . 2_466 ?
O23 V4 Rb3 50.0(5) . 1_554 ?
O24 V4 Rb3 91.4(4) . 1_554 ?
O25 V4 Rb3 112.8(4) 2_576 1_554 ?
O8 V4 Rb3 51.2(4) . 1_554 ?
O2 V4 Rb3 147.3(4) 2_466 1_554 ?
O23 V4 Rb2 41.1(5) . 1_454 ?
O24 V4 Rb2 133.0(4) . 1_454 ?
O25 V4 Rb2 79.7(4) 2_576 1_454 ?
O8 V4 Rb2 124.3(4) . 1_454 ?
O2 V4 Rb2 71.4(4) 2_466 1_454 ?
Rb3 V4 Rb2 87.48(9) 1_554 1_454 ?
O23 V4 Rb3 41.4(5) . 2_466 ?
O24 V4 Rb3 73.6(4) . 2_466 ?
O25 V4 Rb3 141.4(4) 2_576 2_466 ?
O8 V4 Rb3 118.4(4) . 2_466 ?
O2 V4 Rb3 77.7(4) 2_466 2_466 ?
Rb3 V4 Rb3 70.29(8) 1_554 2_466 ?
Rb2 V4 Rb3 61.85(7) 1_454 2_466 ?
O23 V4 Rb5 89.2(5) . 1_454 ?
O24 V4 Rb5 134.0(4) . 1_454 ?
O25 V4 Rb5 45.9(4) 2_576 1_454 ?
O8 V4 Rb5 45.8(4) . 1_454 ?
O2 V4 Rb5 133.2(4) 2_466 1_454 ?
Rb3 V4 Rb5 68.40(7) 1_554 1_454 ?
Rb2 V4 Rb5 88.62(8) 1_454 1_454 ?
Rb3 V4 Rb5 129.58(10) 2_466 1_454 ?
O3 P1 O7 111.1(7) . . ?
O3 P1 O1 108.7(7) . . ?
O7 P1 O1 113.9(7) . . ?
O3 P1 O19 107.4(7) . . ?
O7 P1 O19 108.5(8) . . ?
O1 P1 O19 107.0(7) . . ?
O3 P1 Rb2 64.6(5) . . ?
O7 P1 Rb2 174.4(6) . . ?
O1 P1 Rb2 65.6(5) . . ?
O19 P1 Rb2 76.7(5) . . ?
O3 P1 Rb6 85.0(5) . . ?
O7 P1 Rb6 39.4(5) . . ?
O1 P1 Rb6 153.0(5) . . ?
O19 P1 Rb6 90.0(5) . . ?
Rb2 P1 Rb6 140.38(15) . . ?
O3 P1 Rb5 68.0(5) . 2_677 ?
O7 P1 Rb5 111.4(5) . 2_677 ?
O1 P1 Rb5 131.8(5) . 2_677 ?
O19 P1 Rb5 41.4(5) . 2_677 ?
Rb2 P1 Rb5 70.82(11) . 2_677 ?
Rb6 P1 Rb5 74.60(10) . 2_677 ?
O3 P1 Rb1 138.2(5) . 1_455 ?
O7 P1 Rb1 79.4(6) . 1_455 ?
O1 P1 Rb1 102.6(5) . 1_455 ?
O19 P1 Rb1 35.1(5) . 1_455 ?
Rb2 P1 Rb1 106.20(14) . 1_455 ?
Rb6 P1 Rb1 79.22(11) . 1_455 ?
Rb5 P1 Rb1 70.51(10) 2_677 1_455 ?
O3 P1 Rb4 139.6(5) . . ?
O7 P1 Rb4 106.1(5) . . ?
O1 P1 Rb4 39.1(5) . . ?
O19 P1 Rb4 74.1(5) . . ?
Rb2 P1 Rb4 77.15(11) . . ?
Rb6 P1 Rb4 135.11(15) . . ?
Rb5 P1 Rb4 112.09(13) 2_677 . ?
Rb1 P1 Rb4 63.53(9) 1_455 . ?
O4 P2 O9 111.1(7) . . ?
O4 P2 O8 115.0(7) . . ?
O9 P2 O8 109.1(7) . . ?
O4 P2 O21 106.5(7) . . ?
O9 P2 O21 106.2(7) . . ?
O8 P2 O21 108.5(8) . . ?
O4 P2 Rb1 60.7(5) . 1_455 ?
O9 P2 Rb1 148.2(5) . 1_455 ?
O8 P2 Rb1 101.6(5) . 1_455 ?
O21 P2 Rb1 54.5(5) . 1_455 ?
O4 P2 Rb5 166.1(5) . 1_454 ?
O9 P2 Rb5 62.7(5) . 1_454 ?
O8 P2 Rb5 59.6(5) . 1_454 ?
O21 P2 Rb5 87.3(5) . 1_454 ?
Rb1 P2 Rb5 131.45(16) 1_455 1_454 ?
O4 P2 Rb6 48.7(5) . . ?
O9 P2 Rb6 69.7(5) . . ?
O8 P2 Rb6 155.5(5) . . ?
O21 P2 Rb6 94.9(5) . . ?
Rb1 P2 Rb6 85.83(12) 1_455 . ?
Rb5 P2 Rb6 130.82(14) 1_454 . ?
O4 P2 Rb3 94.0(5) . 1_554 ?
O9 P2 Rb3 83.0(5) . 1_554 ?
O8 P2 Rb3 44.2(5) . 1_554 ?
O21 P2 Rb3 152.0(6) . 1_554 ?
Rb1 P2 Rb3 126.45(14) 1_455 1_554 ?
Rb5 P2 Rb3 73.36(10) 1_454 1_554 ?
Rb6 P2 Rb3 113.00(14) . 1_554 ?
O4 P2 Rb1 110.9(5) . 2_676 ?
O9 P2 Rb1 43.5(5) . 2_676 ?
O8 P2 Rb1 133.3(5) . 2_676 ?
O21 P2 Rb1 64.5(5) . 2_676 ?
Rb1 P2 Rb1 107.69(13) 1_455 2_676 ?
Rb5 P2 Rb1 73.74(10) 1_454 2_676 ?
Rb6 P2 Rb1 63.48(9) . 2_676 ?
Rb3 P2 Rb1 125.74(14) 1_554 2_676 ?
O17 P3 O10 106.0(7) . . ?
O17 P3 O20 111.2(8) . . ?
O10 P3 O20 108.3(7) . . ?
O17 P3 O12 111.8(7) . . ?
O10 P3 O12 111.5(7) . . ?
O20 P3 O12 108.0(7) . . ?
O17 P3 Rb3 61.7(5) . 1_655 ?
O10 P3 Rb3 65.0(5) . 1_655 ?
O20 P3 Rb3 82.4(5) . 1_655 ?
O12 P3 Rb3 169.5(5) . 1_655 ?
O17 P3 Rb1 156.9(5) . . ?
O10 P3 Rb1 96.4(5) . . ?
O20 P3 Rb1 65.0(5) . . ?
O12 P3 Rb1 53.3(5) . . ?
Rb3 P3 Rb1 135.65(15) 1_655 . ?
O17 P3 Rb5 58.1(5) . . ?
O10 P3 Rb5 62.7(5) . . ?
O20 P3 Rb5 159.0(5) . . ?
O12 P3 Rb5 93.0(5) . . ?
Rb3 P3 Rb5 76.55(11) 1_655 . ?
Rb1 P3 Rb5 132.41(16) . . ?
O17 P3 Rb2 67.3(6) . 1_655 ?
O10 P3 Rb2 137.5(5) . 1_655 ?
O20 P3 Rb2 47.2(6) . 1_655 ?
O12 P3 Rb2 109.6(5) . 1_655 ?
Rb3 P3 Rb2 76.29(11) 1_655 1_655 ?
Rb1 P3 Rb2 99.41(13) . 1_655 ?
Rb5 P3 Rb2 125.37(14) . 1_655 ?
O17 P3 Rb5 84.3(5) . 2_777 ?
O10 P3 Rb5 159.1(5) . 2_777 ?
O20 P3 Rb5 83.7(5) . 2_777 ?
O12 P3 Rb5 47.7(5) . 2_777 ?
Rb3 P3 Rb5 135.00(16) 1_655 2_777 ?
Rb1 P3 Rb5 72.74(10) . 2_777 ?
Rb5 P3 Rb5 111.19(12) . 2_777 ?
Rb2 P3 Rb5 63.09(9) 1_655 2_777 ?
O2 P4 O5 112.4(7) . . ?
O2 P4 O14 105.6(8) . . ?
O5 P4 O14 113.1(8) . . ?
O2 P4 O16 107.6(7) . . ?
O5 P4 O16 108.2(7) . . ?
O14 P4 O16 109.9(7) . . ?
O2 P4 Rb2 93.9(5) . 2_567 ?
O5 P4 Rb2 60.3(5) . 2_567 ?
O14 P4 Rb2 160.3(5) . 2_567 ?
O16 P4 Rb2 59.9(5) . 2_567 ?
O2 P4 Rb4 67.2(5) . . ?
O5 P4 Rb4 161.7(5) . . ?
O14 P4 Rb4 52.4(5) . . ?
O16 P4 Rb4 88.7(6) . . ?
Rb2 P4 Rb4 137.39(18) 2_567 . ?
O2 P4 Rb6 64.2(5) . 2_566 ?
O5 P4 Rb6 89.8(5) . 2_566 ?
O14 P4 Rb6 60.5(5) . 2_566 ?
O16 P4 Rb6 162.0(6) . 2_566 ?
Rb2 P4 Rb6 133.91(16) 2_567 2_566 ?
Rb4 P4 Rb6 73.39(11) . 2_566 ?
O2 P4 Rb2 138.1(6) . . ?
O5 P4 Rb2 108.9(5) . . ?
O14 P4 Rb2 62.9(5) . . ?
O16 P4 Rb2 51.1(5) . . ?
Rb2 P4 Rb2 100.44(13) 2_567 . ?
Rb4 P4 Rb2 75.87(11) . . ?
Rb6 P4 Rb2 123.29(15) 2_566 . ?
O11 P5 O6 113.6(8) . . ?
O11 P5 O13 111.5(7) . . ?
O6 P5 O13 103.5(6) . . ?
O11 P5 O24 107.1(7) . . ?
O6 P5 O24 107.4(8) . . ?
O13 P5 O24 113.8(8) . . ?
O11 P5 V2 135.0(6) . 2_566 ?
O6 P5 V2 51.6(5) . 2_566 ?
O13 P5 V2 52.5(5) . 2_566 ?
O24 P5 V2 117.8(5) . 2_566 ?
O11 P5 Rb4 57.9(5) . 2_466 ?
O6 P5 Rb4 97.2(5) . 2_466 ?
O13 P5 Rb4 159.3(5) . 2_466 ?
O24 P5 Rb4 59.5(5) . 2_466 ?
V2 P5 Rb4 148.0(2) 2_566 2_466 ?
O11 P5 Rb1 134.2(5) . 1_455 ?
O6 P5 Rb1 48.2(5) . 1_455 ?
O13 P5 Rb1 113.7(5) . 1_455 ?
O24 P5 Rb1 60.0(5) . 1_455 ?
V2 P5 Rb1 72.55(13) 2_566 1_455 ?
Rb4 P5 Rb1 80.97(11) 2_466 1_455 ?
O11 P5 Rb3 50.6(5) . 2_466 ?
O6 P5 Rb3 163.8(5) . 2_466 ?
O13 P5 Rb3 87.5(5) . 2_466 ?
O24 P5 Rb3 78.1(5) . 2_466 ?
V2 P5 Rb3 139.9(2) 2_566 2_466 ?
Rb4 P5 Rb3 72.07(9) 2_466 2_466 ?
Rb1 P5 Rb3 137.61(15) 1_455 2_466 ?
O11 P5 Rb4 79.6(5) . . ?
O6 P5 Rb4 36.9(5) . . ?
O13 P5 Rb4 131.9(5) . . ?
O24 P5 Rb4 106.1(6) . . ?
V2 P5 Rb4 85.74(16) 2_566 . ?
Rb4 P5 Rb4 66.71(10) 2_466 . ?
Rb1 P5 Rb4 65.17(10) 1_455 . ?
Rb3 P5 Rb4 127.29(13) 2_466 . ?
O25 P6 O18 105.9(7) . . ?
O25 P6 O15 112.4(8) . . ?
O18 P6 O15 111.4(7) . . ?
O25 P6 O26 111.7(8) . . ?
O18 P6 O26 112.6(8) . . ?
O15 P6 O26 103.2(7) . . ?
O25 P6 V1 128.1(6) . 2_777 ?
O18 P6 V1 126.0(6) . 2_777 ?
O15 P6 V1 51.9(5) . 2_777 ?
O26 P6 V1 51.3(5) . 2_777 ?
O25 P6 Rb5 55.6(5) . 2_677 ?
O18 P6 Rb5 59.4(5) . 2_677 ?
O15 P6 Rb5 155.0(5) . 2_677 ?
O26 P6 Rb5 101.8(5) . 2_677 ?
V1 P6 Rb5 153.0(2) 2_777 2_677 ?
O25 P6 Rb6 71.3(6) . . ?
O18 P6 Rb6 63.9(5) . . ?
O15 P6 Rb6 77.4(5) . . ?
O26 P6 Rb6 176.2(5) . . ?
V1 P6 Rb6 129.1(2) 2_777 . ?
Rb5 P6 Rb6 77.84(11) 2_677 . ?
P1 O1 V2 139.8(8) . . ?
P1 O1 Rb2 86.8(5) . . ?
V2 O1 Rb2 95.8(5) . . ?
P1 O1 Rb4 122.5(7) . . ?
V2 O1 Rb4 96.7(4) . . ?
Rb2 O1 Rb4 100.0(4) . . ?
P4 O2 V4 140.6(8) . 2_466 ?
P4 O2 Rb4 87.5(6) . . ?
V4 O2 Rb4 111.8(5) 2_466 . ?
P4 O2 Rb6 91.7(6) . 2_566 ?
V4 O2 Rb6 123.8(5) 2_466 2_566 ?
Rb4 O2 Rb6 81.9(3) . 2_566 ?
P1 O3 V3 144.1(8) . . ?
P1 O3 Rb2 88.2(5) . . ?
V3 O3 Rb2 126.5(5) . . ?
P2 O4 V2 147.4(8) . 2_566 ?
P2 O4 Rb6 109.2(6) . . ?
V2 O4 Rb6 93.9(5) 2_566 . ?
P2 O4 Rb1 93.6(6) . 1_455 ?
V2 O4 Rb1 99.9(5) 2_566 1_455 ?
Rb6 O4 Rb1 109.9(4) . 1_455 ?
P4 O5 V1 144.9(8) . 2_667 ?
P4 O5 Rb2 93.6(6) . 2_567 ?
V1 O5 Rb2 98.9(5) 2_667 2_567 ?
P4 O5 Rb3 112.5(6) . 2_567 ?
V1 O5 Rb3 98.9(5) 2_667 2_567 ?
Rb2 O5 Rb3 95.6(3) 2_567 2_567 ?
P5 O6 V2 92.6(6) . 2_566 ?
P5 O6 Rb4 125.0(6) . . ?
V2 O6 Rb4 135.2(6) 2_566 . ?
P5 O6 Rb1 109.7(6) . 1_455 ?
V2 O6 Rb1 99.7(4) 2_566 1_455 ?
Rb4 O6 Rb1 90.1(3) . 1_455 ?
P1 O7 V2 131.5(8) . 2_566 ?
P1 O7 Rb6 120.7(6) . . ?
V2 O7 Rb6 99.6(5) 2_566 . ?
P1 O7 Rb4 116.4(7) . 2_566 ?
V2 O7 Rb4 88.1(4) 2_566 2_566 ?
Rb6 O7 Rb4 88.6(3) . 2_566 ?
P2 O8 V4 139.9(8) . . ?
P2 O8 Rb3 114.6(7) . 1_554 ?
V4 O8 Rb3 97.5(5) . 1_554 ?
P2 O8 Rb5 94.8(6) . 1_454 ?
V4 O8 Rb5 106.5(5) . 1_454 ?
Rb3 O8 Rb5 94.6(4) 1_554 1_454 ?
P2 O9 V1 150.5(8) . 1_454 ?
P2 O9 Rb1 116.8(6) . 2_676 ?
V1 O9 Rb1 91.6(4) 1_454 2_676 ?
P2 O9 Rb5 91.7(6) . 1_454 ?
V1 O9 Rb5 94.5(5) 1_454 1_454 ?
Rb1 O9 Rb5 93.7(3) 2_676 1_454 ?
P2 O9 Rb6 86.8(5) . . ?
V1 O9 Rb6 93.1(4) 1_454 . ?
Rb1 O9 Rb6 76.0(3) 2_676 . ?
Rb5 O9 Rb6 167.3(4) 1_454 . ?
P3 O10 V3 135.2(8) . . ?
P3 O10 Rb3 89.1(5) . 1_655 ?
V3 O10 Rb3 114.6(4) . 1_655 ?
P3 O10 Rb5 93.1(5) . . ?
V3 O10 Rb5 123.7(5) . . ?
Rb3 O10 Rb5 87.3(3) 1_655 . ?
P5 O11 V3 136.3(8) . 2_566 ?
P5 O11 Rb4 98.4(6) . 2_466 ?
V3 O11 Rb4 105.9(5) 2_566 2_466 ?
P5 O11 Rb3 108.3(6) . 2_466 ?
V3 O11 Rb3 107.5(4) 2_566 2_466 ?
Rb4 O11 Rb3 89.8(3) 2_466 2_466 ?
P3 O12 V1 148.6(8) . 2_777 ?
P3 O12 Rb1 102.5(6) . . ?
V1 O12 Rb1 95.5(5) 2_777 . ?
P3 O12 Rb5 111.8(7) . 2_777 ?
V1 O12 Rb5 91.9(4) 2_777 2_777 ?
Rb1 O12 Rb5 94.7(3) . 2_777 ?
P5 O13 V2 91.3(6) . 2_566 ?
P5 O13 Rb2 131.6(6) . 2_566 ?
V2 O13 Rb2 94.9(5) 2_566 2_566 ?
P5 O13 Rb3 129.1(7) . 1_554 ?
V2 O13 Rb3 120.8(5) 2_566 1_554 ?
Rb2 O13 Rb3 87.1(3) 2_566 1_554 ?
P4 O14 V2 154.1(9) . . ?
P4 O14 Rb4 102.6(6) . . ?
V2 O14 Rb4 102.9(5) . . ?
P4 O14 Rb6 95.1(5) . 2_566 ?
V2 O14 Rb6 89.4(4) . 2_566 ?
Rb4 O14 Rb6 90.1(3) . 2_566 ?
P4 O14 Rb2 94.7(5) . . ?
V2 O14 Rb2 80.0(4) . . ?
Rb4 O14 Rb2 91.7(3) . . ?
Rb6 O14 Rb2 169.4(4) 2_566 . ?
P6 O15 V1 93.1(6) . 2_777 ?
P6 O15 Rb6 137.7(7) . 2_676 ?
V1 O15 Rb6 108.1(4) 2_777 2_676 ?
P6 O15 Rb1 133.0(6) . . ?
V1 O15 Rb1 89.3(4) 2_777 . ?
Rb6 O15 Rb1 84.6(3) 2_676 . ?
P4 O16 Rb3 138.5(7) . . ?
P4 O16 Rb2 93.5(6) . 2_567 ?
Rb3 O16 Rb2 91.0(3) . 2_567 ?
P4 O16 Rb2 107.4(6) . . ?
Rb3 O16 Rb2 99.0(3) . . ?
Rb2 O16 Rb2 133.1(4) 2_567 . ?
P3 O17 V1 156.8(8) . . ?
P3 O17 Rb3 92.4(5) . 1_655 ?
V1 O17 Rb3 107.3(5) . 1_655 ?
P3 O17 Rb5 97.9(6) . . ?
V1 O17 Rb5 94.1(5) . . ?
Rb3 O17 Rb5 91.0(3) 1_655 . ?
P6 O18 V3 140.4(8) . . ?
P6 O18 Rb5 96.2(6) . 2_677 ?
V3 O18 Rb5 122.5(5) . 2_677 ?
P6 O18 Rb6 92.6(6) . . ?
V3 O18 Rb6 94.5(4) . . ?
Rb5 O18 Rb6 90.7(3) 2_677 . ?
P1 O19 Rb1 126.9(7) . 1_455 ?
P1 O19 Rb5 118.4(7) . 2_677 ?
Rb1 O19 Rb5 103.4(4) 1_455 2_677 ?
P1 O19 Rb2 76.2(6) . . ?
Rb1 O19 Rb2 142.4(4) 1_455 . ?
Rb5 O19 Rb2 84.7(3) 2_677 . ?
P3 O20 Rb4 141.8(7) . 1_655 ?
P3 O20 Rb2 112.1(7) . 1_655 ?
Rb4 O20 Rb2 99.4(4) 1_655 1_655 ?
P3 O20 Rb1 90.2(6) . . ?
Rb4 O20 Rb1 86.2(3) 1_655 . ?
Rb2 O20 Rb1 128.8(4) 1_655 . ?
P3 O20 Rb3 72.7(5) . 1_655 ?
Rb4 O20 Rb3 89.1(3) 1_655 1_655 ?
Rb2 O20 Rb3 86.2(3) 1_655 1_655 ?
Rb1 O20 Rb3 145.1(4) . 1_655 ?
P2 O21 Rb1 99.4(6) . 1_455 ?
P2 O21 Rb6 150.6(7) . 2_576 ?
Rb1 O21 Rb6 91.0(3) 1_455 2_576 ?
V3 O22 Rb1 122.9(6) . . ?
V3 O22 Rb4 122.0(6) . 2_566 ?
Rb1 O22 Rb4 112.7(4) . 2_566 ?
V3 O22 Rb6 100.3(5) . . ?
Rb1 O22 Rb6 101.7(4) . . ?
Rb4 O22 Rb6 82.7(3) 2_566 . ?
V4 O23 Rb2 117.7(6) . 1_454 ?
V4 O23 Rb3 105.6(6) . 1_554 ?
Rb2 O23 Rb3 128.3(4) 1_454 1_554 ?
V4 O23 Rb3 118.2(6) . 2_466 ?
Rb2 O23 Rb3 87.0(3) 1_454 2_466 ?
Rb3 O23 Rb3 96.7(4) 1_554 2_466 ?
P5 O24 V4 138.1(9) . . ?
P5 O24 Rb4 96.2(6) . 2_466 ?
V4 O24 Rb4 113.5(5) . 2_466 ?
P5 O24 Rb1 96.2(6) . 1_455 ?
V4 O24 Rb1 108.3(5) . 1_455 ?
Rb4 O24 Rb1 96.7(4) 2_466 1_455 ?
P6 O25 V4 144.3(8) . 2_576 ?
P6 O25 Rb5 100.4(6) . 2_677 ?
V4 O25 Rb5 107.3(5) 2_576 2_677 ?
P6 O25 Rb6 85.4(6) . . ?
V4 O25 Rb6 116.7(6) 2_576 . ?
Rb5 O25 Rb6 88.7(3) 2_677 . ?
P6 O26 V1 93.5(6) . 2_777 ?
P6 O26 Rb2 128.0(7) . 2_677 ?
V1 O26 Rb2 97.3(4) 2_777 2_677 ?
P6 O26 Rb5 127.4(6) . . ?
V1 O26 Rb5 118.7(5) 2_777 . ?
Rb2 O26 Rb5 90.2(3) 2_677 . ?

loop_
_geom_bond_atom_site_label_1
_geom_bond_atom_site_label_2
_geom_bond_distance
_geom_bond_site_symmetry_2
_geom_bond_publ_flag
Rb1 O19 2.876(14) 1_655 ?
Rb1 O21 2.899(13) 1_655 ?
Rb1 O22 2.940(12) . ?
Rb1 O12 2.994(13) . ?
Rb1 O6 3.036(12) 1_655 ?
Rb1 O4 3.070(13) 1_655 ?
Rb1 O9 3.129(12) 2_676 ?
Rb1 O15 3.131(13) . ?
Rb1 O20 3.307(14) . ?
Rb1 O24 3.342(14) 1_655 ?
Rb1 P2 3.513(5) 1_655 ?
Rb1 P3 3.647(6) . ?
Rb2 O23 2.947(13) 1_656 ?
Rb2 O13 2.959(13) 2_566 ?
Rb2 O16 2.967(13) 2_567 ?
Rb2 O26 2.975(12) 2_677 ?
Rb2 O3 2.977(12) . ?
Rb2 O5 2.977(13) 2_567 ?
Rb2 O1 3.004(13) . ?
Rb2 O20 3.177(14) 1_455 ?
Rb2 O16 3.251(12) . ?
Rb2 P1 3.293(6) . ?
Rb2 O19 3.299(14) . ?
Rb2 P4 3.422(6) 2_567 ?
Rb3 O16 2.836(12) . ?
Rb3 O8 2.967(12) 1_556 ?
Rb3 O23 3.004(13) 1_556 ?
Rb3 O13 3.048(12) 1_556 ?
Rb3 O17 3.053(12) 1_455 ?
Rb3 O23 3.067(13) 2_466 ?
Rb3 O10 3.138(12) 1_455 ?
Rb3 O11 3.271(13) 2_466 ?
Rb3 O5 3.275(13) 2_567 ?
Rb3 P3 3.463(5) 1_455 ?
Rb3 O20 3.596(13) 1_455 ?
Rb3 V4 3.776(4) 1_556 ?
Rb4 O14 2.855(13) . ?
Rb4 O20 2.889(12) 1_455 ?
Rb4 O6 2.962(12) . ?
Rb4 O22 2.978(12) 2_566 ?
Rb4 O1 3.039(13) . ?
Rb4 O11 3.212(12) 2_466 ?
Rb4 O2 3.247(13) . ?
Rb4 O24 3.252(13) 2_466 ?
Rb4 O7 3.301(13) 2_566 ?
Rb4 P4 3.517(6) . ?
Rb4 P5 3.752(5) 2_466 ?
Rb4 V2 3.817(4) . ?
Rb5 O19 2.957(12) 2_677 ?
Rb5 O26 2.980(13) . ?
Rb5 O8 3.067(13) 1_656 ?
Rb5 O25 3.081(13) 2_677 ?
Rb5 O9 3.150(13) 1_656 ?
Rb5 O17 3.163(14) . ?
Rb5 O18 3.181(12) 2_677 ?
Rb5 O12 3.229(12) 2_777 ?
Rb5 O10 3.282(12) . ?
Rb5 P2 3.543(6) 1_656 ?
Rb5 P6 3.674(6) 2_677 ?
Rb5 P3 3.689(6) . ?
Rb6 O7 2.837(12) . ?
Rb6 O21 2.922(13) 2_576 ?
Rb6 O15 3.034(12) 2_676 ?
Rb6 O4 3.041(13) . ?
Rb6 O14 3.214(12) 2_566 ?
Rb6 O2 3.313(12) 2_566 ?
Rb6 O18 3.441(13) . ?
Rb6 O22 3.505(13) . ?
Rb6 O9 3.591(13) . ?
Rb6 O25 3.636(14) . ?
Rb6 P4 3.677(6) 2_566 ?
Rb6 V2 3.754(4) 2_566 ?
V1 O17 1.973(13) . ?
V1 O9 1.976(12) 1_656 ?
V1 O12 1.983(13) 2_777 ?
V1 O5 2.010(13) 2_667 ?
V1 O26 2.079(12) 2_777 ?
V1 O15 2.097(12) 2_777 ?
V1 P6 2.660(6) 2_777 ?
V1 Rb1 3.746(4) 2_777 ?
V1 Rb2 3.841(4) 1_655 ?
V1 Rb3 4.098(4) 1_655 ?
V1 Rb6 4.190(4) 1_656 ?
V2 O14 1.976(12) . ?
V2 O1 1.982(13) . ?
V2 O4 2.003(13) 2_566 ?
V2 O7 2.030(13) 2_566 ?
V2 O6 2.057(12) 2_566 ?
V2 O13 2.082(12) 2_566 ?
V2 P5 2.622(5) 2_566 ?
V2 Rb6 3.754(4) 2_566 ?
V2 Rb1 3.944(4) 2_666 ?
V3 O22 1.588(13) . ?
V3 O10 1.931(12) . ?
V3 O3 1.946(11) . ?
V3 O18 1.969(12) . ?
V3 O11 2.000(12) 2_566 ?
V3 Rb4 4.049(4) 2_566 ?
V3 Rb4 4.223(4) 1_655 ?
V4 O23 1.618(12) . ?
V4 O24 1.923(14) . ?
V4 O25 1.937(13) 2_576 ?
V4 O8 1.982(13) . ?
V4 O2 1.984(12) 2_466 ?
V4 Rb3 3.776(4) 1_554 ?
V4 Rb2 3.967(4) 1_454 ?
V4 Rb3 4.089(4) 2_466 ?
V4 Rb5 4.098(4) 1_454 ?
P1 O3 1.506(12) . ?
P1 O7 1.521(13) . ?
P1 O1 1.525(12) . ?
P1 O19 1.545(13) . ?
P1 Rb5 3.934(5) 2_677 ?
P1 Rb1 3.998(6) 1_455 ?
P2 O4 1.526(13) . ?
P2 O9 1.533(12) . ?
P2 O8 1.535(13) . ?
P2 O21 1.565(12) . ?
P2 Rb1 3.513(5) 1_455 ?
P2 Rb5 3.543(6) 1_454 ?
P2 Rb3 3.867(5) 1_554 ?
P2 Rb1 4.058(5) 2_676 ?
P3 O17 1.512(13) . ?
P3 O10 1.517(12) . ?
P3 O20 1.529(13) . ?
P3 O12 1.532(13) . ?
P3 Rb3 3.463(5) 1_655 ?
P3 Rb2 4.011(6) 1_655 ?
P3 Rb5 4.055(5) 2_777 ?
P4 O2 1.501(12) . ?
P4 O5 1.513(13) . ?
P4 O14 1.523(13) . ?
P4 O16 1.532(12) . ?
P4 Rb2 3.422(6) 2_567 ?
P4 Rb6 3.677(6) 2_566 ?
P5 O11 1.525(12) . ?
P5 O6 1.534(13) . ?
P5 O13 1.548(13) . ?
P5 O24 1.554(13) . ?
P5 V2 2.622(5) 2_566 ?
P5 Rb4 3.752(5) 2_466 ?
P5 Rb1 3.835(6) 1_455 ?
P5 Rb3 4.020(5) 2_466 ?
P6 O25 1.520(13) . ?
P6 O18 1.525(12) . ?
P6 O15 1.528(13) . ?
P6 O26 1.538(13) . ?
P6 V1 2.660(6) 2_777 ?
P6 Rb5 3.674(6) 2_677 ?
O2 V4 1.984(12) 2_466 ?
O2 Rb6 3.313(12) 2_566 ?
O4 V2 2.003(13) 2_566 ?
O4 Rb1 3.070(13) 1_455 ?
O5 V1 2.010(12) 2_667 ?
O5 Rb2 2.977(13) 2_567 ?
O5 Rb3 3.275(12) 2_567 ?
O6 V2 2.057(12) 2_566 ?
O6 Rb1 3.036(12) 1_455 ?
O7 V2 2.030(13) 2_566 ?
O7 Rb4 3.301(13) 2_566 ?
O8 Rb3 2.967(12) 1_554 ?
O8 Rb5 3.067(13) 1_454 ?
O9 V1 1.976(12) 1_454 ?
O9 Rb1 3.129(12) 2_676 ?
O9 Rb5 3.149(13) 1_454 ?
O10 Rb3 3.138(12) 1_655 ?
O11 V3 2.000(12) 2_566 ?
O11 Rb4 3.212(12) 2_466 ?
O11 Rb3 3.271(13) 2_466 ?
O12 V1 1.983(13) 2_777 ?
O12 Rb5 3.229(12) 2_777 ?
O13 V2 2.082(12) 2_566 ?
O13 Rb2 2.959(13) 2_566 ?
O13 Rb3 3.048(12) 1_554 ?
O14 Rb6 3.214(12) 2_566 ?
O15 V1 2.097(12) 2_777 ?
O15 Rb6 3.034(12) 2_676 ?
O16 Rb2 2.967(13) 2_567 ?
O17 Rb3 3.053(12) 1_655 ?
O18 Rb5 3.181(12) 2_677 ?
O19 Rb1 2.876(14) 1_455 ?
O19 Rb5 2.957(12) 2_677 ?
O20 Rb4 2.889(12) 1_655 ?
O20 Rb2 3.177(14) 1_655 ?
O20 Rb3 3.596(13) 1_655 ?
O21 Rb1 2.899(13) 1_455 ?
O21 Rb6 2.922(13) 2_576 ?
O22 Rb4 2.978(12) 2_566 ?
O23 Rb2 2.947(13) 1_454 ?
O23 Rb3 3.004(13) 1_554 ?
O23 Rb3 3.067(12) 2_466 ?
O24 Rb4 3.252(13) 2_466 ?
O24 Rb1 3.342(14) 1_455 ?
O25 V4 1.937(13) 2_576 ?
O25 Rb5 3.081(13) 2_677 ?
O26 V1 2.079(12) 2_777 ?
O26 Rb2 2.975(12) 2_677 ?
